data_9009303
loop_
_publ_author_name
'Nuber, B.'
'Schmetzer, K.'

_publ_section_title
;
 Crystal structure of ternary Be-Mg-Al oxides: taaffeite, BeMg3Al8O16,
 and musgravite, BeMg2Al6O12
 Note: formerly known as taaffeite-8H
;
_journal_name_full 'Neues Jahrbuch fur Mineralogie, Monatshefte'
_journal_page_first 393
_journal_page_last 402
_journal_volume 1983
_journal_year 1983
_chemical_compound_source 'Miriella Village, Ratnapura, Sri Lanka'
_chemical_formula_sum 'Al8 Be Mg3 O16'
_chemical_name_mineral Magnesiotaaffeite-2N2S
_space_group_IT_number 186
_symmetry_space_group_name_Hall 'P 6c -2c'
_symmetry_space_group_name_H-M 'P 63 m c'
_cell_angle_alpha 90
_cell_angle_beta 90
_cell_angle_gamma 120
_cell_length_a 5.6867
_cell_length_b 5.6867
_cell_length_c 18.3370
_cell_formula_units_Z 2
_cell_volume 513.546
_database_code_amcsd 0014777
_exptl_crystal_density_diffrn 3.581
_cod_original_formula_sum 'Mg3 Al8 Be O16'
_cod_database_code 9009303

loop_
_space_group_symop_operation_xyz
x,y,z
-x,-x+y,1/2+z
x-y,x,1/2+z
-y,-x,z
-y,x-y,z
x-y,-y,1/2+z
-x,-y,1/2+z
x,x-y,z
-x+y,-x,z
y,x,1/2+z
y,-x+y,1/2+z
-x+y,y,z

loop_
_atom_site_label
_atom_site_fract_x
_atom_site_fract_y
_atom_site_fract_z
_atom_site_U_iso_or_equiv
Mg1 0.00000 0.00000 0.00000 0.00560
Mg2 0.00000 0.00000 0.20090 0.00220
Mg3 0.66667 0.33333 0.26660 0.00190
Al1 0.33333 0.66667 -0.04940 0.00490
Al2 0.33300 0.16650 -0.13920 0.00520
Al3 0.99760 0.49880 0.10650 0.00520
Al4 0.33333 0.66667 0.23250 0.00500
Be 0.66667 0.33333 0.00420 0.00520
O1 0.00000 0.00000 -0.19170 0.00610
O2 0.51780 0.03560 -0.20080 0.00720
O3 0.66667 0.33333 -0.08480 0.00590
O4 0.16220 0.32440 -0.08250 0.00570
O5 0.33333 0.66667 0.04790 0.00440
O6 0.37020 0.18510 0.04750 0.00480
O7 0.66667 0.33333 0.16250 0.00620
O8 0.18540 0.37070 0.16590 0.00530

loop_
_cod_related_entry_id
_cod_related_entry_database
_cod_related_entry_code
1 AMCSD 0014777
